data_2218548
loop_
_publ_author_name
'Xia, Dong-Sheng'
'Chen, Wu'
'Huang, Jing'
'Zeng, Qing-Fu'

_publ_section_title
;
 Bis[(<i>E</i>)-4-chloro-2-(2-furylmethyliminomethyl)phenolato]iron(II)
;
_journal_coeditor_code SJ2505
_journal_issue 6
_journal_name_full 'Acta Crystallographica Section E'
_journal_page_first m844
_journal_paper_doi 10.1107/S1600536808015559
_journal_volume 64
_journal_year 2008
_chemical_formula_iupac '[Fe (C12 H9 Cl N O2)2]'
_chemical_formula_moiety 'C24 H18 Cl2 Fe N2 O4'
_chemical_formula_sum 'C24 H18 Cl2 Fe N2 O4'
_chemical_formula_weight 525.15
_chemical_name_systematic
;
Bis[(E)-4-chloro-2-(2-furylmethyliminomethyl)phenolato]iron(II)
;
_space_group_IT_number 5
_symmetry_cell_setting monoclinic
_symmetry_space_group_name_Hall 'C 2y'
_symmetry_space_group_name_H-M 'C 1 2 1'
_atom_sites_solution_hydrogens geom
_atom_sites_solution_primary direct
_atom_sites_solution_secondary difmap
_audit_creation_method SHELXL-97
_cell_angle_alpha 90.00
_cell_angle_beta 127.73(3)
_cell_angle_gamma 90.00
_cell_formula_units_Z 2
_cell_length_a 22.550(4)
_cell_length_b 4.6270(6)
_cell_length_c 13.822(3)
_cell_measurement_reflns_used 823
_cell_measurement_temperature 298(2)
_cell_measurement_theta_max 26.2
_cell_measurement_theta_min 2.4
_cell_volume 1140.6(6)
_computing_cell_refinement 'SAINT (Bruker, 1998)'
_computing_data_collection 'SMART (Bruker, 1998)'
_computing_data_reduction 'SAINT (Bruker, 1998)'
_computing_molecular_graphics 'SHELXTL (Sheldrick, 2008)'
_computing_publication_material 'SHELXTL (Sheldrick, 2008)'
_computing_structure_refinement 'SHELXL97 (Sheldrick, 2008)'
_computing_structure_solution 'SHELXS97 (Sheldrick, 2008)'
_diffrn_ambient_temperature 298(2)
_diffrn_measured_fraction_theta_full 0.999
_diffrn_measured_fraction_theta_max 0.999
_diffrn_measurement_device_type 'Bruker SMART CCD area-detector'
_diffrn_measurement_method \w
_diffrn_radiation_monochromator graphite
_diffrn_radiation_source 'fine-focus sealed tube'
_diffrn_radiation_type MoK\a
_diffrn_radiation_wavelength 0.71073
_diffrn_reflns_av_R_equivalents 0.0354
_diffrn_reflns_av_sigmaI/netI 0.0630
_diffrn_reflns_limit_h_max 27
_diffrn_reflns_limit_h_min -21
_diffrn_reflns_limit_k_max 0
_diffrn_reflns_limit_k_min -5
_diffrn_reflns_limit_l_max 0
_diffrn_reflns_limit_l_min -17
_diffrn_reflns_number 1314
_diffrn_reflns_theta_full 25.97
_diffrn_reflns_theta_max 25.97
_diffrn_reflns_theta_min 1.86
_diffrn_standards_number 0
_exptl_absorpt_coefficient_mu 0.930
_exptl_absorpt_correction_T_max 0.8359
_exptl_absorpt_correction_T_min 0.8287
_exptl_absorpt_correction_type multi-scan
_exptl_absorpt_process_details '(SADABS; Sheldrick, 1996)'
_exptl_crystal_colour brown
_exptl_crystal_density_diffrn 1.529
_exptl_crystal_density_method 'not measured'
_exptl_crystal_description block
_exptl_crystal_F_000 536
_exptl_crystal_size_max 0.21
_exptl_crystal_size_mid 0.21
_exptl_crystal_size_min 0.20
_refine_diff_density_max 0.602
_refine_diff_density_min -0.400
_refine_ls_abs_structure_details 'Flack (1983), 0 Friedel pairs'
_refine_ls_abs_structure_Flack -0.02(9)
_refine_ls_extinction_coef 0.011(3)
_refine_ls_extinction_expression Fc^*^=kFc[1+0.001xFc^2^\l^3^/sin(2\q)]^-1/4^
_refine_ls_extinction_method 'SHELXL97 (Sheldrick, 2008)'
_refine_ls_goodness_of_fit_ref 1.056
_refine_ls_hydrogen_treatment constr
_refine_ls_matrix_type full
_refine_ls_number_parameters 151
_refine_ls_number_reflns 1262
_refine_ls_number_restraints 1
_refine_ls_restrained_S_all 1.056
_refine_ls_R_factor_all 0.0902
_refine_ls_R_factor_gt 0.0601
_refine_ls_shift/su_max 0.001
_refine_ls_shift/su_max_lt 0.001
_refine_ls_shift/su_mean 0.000
_refine_ls_structure_factor_coef Fsqd
_refine_ls_weighting_details 'calc w=1/[\s^2^(Fo^2^)+(0.1149P)^2^+2.2051P] where P=(Fo^2^+2Fc^2^)/3'
_refine_ls_weighting_scheme calc
_refine_ls_wR_factor_gt 0.1605
_refine_ls_wR_factor_ref 0.2027
_reflns_number_gt 973
_reflns_number_total 1262
_reflns_threshold_expression I>2\s(I)
_cod_data_source_file sj2505.cif
_cod_data_source_block I
_cod_original_cell_volume 1140.6(4)
_cod_original_sg_symbol_H-M 'C 2'
_cod_database_code 2218548
_cod_database_fobs_code 2218548

loop_
_symmetry_equiv_pos_as_xyz
'x, y, z'
'-x, y, -z'
'x+1/2, y+1/2, z'
'-x+1/2, y+1/2, -z'

loop_
_atom_site_type_symbol
_atom_site_label
_atom_site_fract_x
_atom_site_fract_y
_atom_site_fract_z
_atom_site_U_iso_or_equiv
_atom_site_adp_type
_atom_site_calc_flag
_atom_site_refinement_flags
_atom_site_occupancy
Fe Fe1 0.5000 0.5044(3) 0.5000 0.0419(6) Uani d S 1
Cl Cl1 0.87863(17) 0.7649(11) 1.0179(3) 0.0929(13) Uani d . 1
N N1 0.5246(5) 0.728(2) 0.6435(8) 0.055(2) Uani d . 1
O O1 0.5933(4) 0.313(2) 0.5865(7) 0.067(2) Uani d . 1
O O2 0.4619(6) 0.600(3) 0.7844(9) 0.102(4) Uani d . 1
C C1 0.6584(5) 0.630(3) 0.7611(9) 0.053(2) Uani d . 1
C C2 0.6554(5) 0.419(2) 0.6848(9) 0.053(3) Uani d . 1
C C3 0.7253(6) 0.309(3) 0.7192(11) 0.069(3) Uani d . 1
H H3 0.7250 0.1686 0.6709 0.083 Uiso calc R 1
C C4 0.7929(6) 0.406(3) 0.8218(11) 0.068(3) Uani d . 1
H H4 0.8377 0.3317 0.8429 0.081 Uiso calc R 1
C C5 0.7933(6) 0.620(3) 0.8943(10) 0.065(3) Uani d . 1
C C6 0.7284(6) 0.737(3) 0.8663(10) 0.070(3) Uani d . 1
H H6 0.7300 0.8824 0.9145 0.084 Uiso calc R 1
C C7 0.5937(6) 0.759(3) 0.7390(10) 0.066(3) Uani d . 1
H H7 0.6021 0.8786 0.8003 0.079 Uiso calc R 1
C C8 0.4677(6) 0.890(3) 0.6455(11) 0.067(3) Uani d . 1
H H8A 0.4926 1.0336 0.7100 0.080 Uiso calc R 1
H H8B 0.4329 0.9882 0.5681 0.080 Uiso calc R 1
C C9 0.4259(6) 0.683(3) 0.6671(10) 0.061(3) Uani d . 1
C C10 0.4146(12) 0.427(6) 0.786(2) 0.137(10) Uani d . 1
H H10 0.4242 0.3498 0.8560 0.164 Uiso calc R 1
C C11 0.3509(10) 0.381(4) 0.6710(18) 0.105(6) Uani d . 1
H H11 0.3109 0.2606 0.6466 0.126 Uiso calc R 1
C C12 0.3594(7) 0.555(4) 0.5982(13) 0.087(5) Uani d . 1
H H12 0.3238 0.5781 0.5141 0.104 Uiso calc R 1

loop_
_atom_site_aniso_label
_atom_site_aniso_U_11
_atom_site_aniso_U_22
_atom_site_aniso_U_33
_atom_site_aniso_U_12
_atom_site_aniso_U_13
_atom_site_aniso_U_23
Fe1 0.0384(9) 0.0462(11) 0.0399(9) 0.000 0.0233(7) 0.000
Cl1 0.0661(17) 0.122(3) 0.0664(18) -0.012(2) 0.0279(15) 0.017(2)
N1 0.062(5) 0.047(5) 0.065(5) 0.000(5) 0.044(4) -0.005(4)
O1 0.065(4) 0.068(6) 0.066(4) -0.001(4) 0.040(4) -0.017(4)
O2 0.093(6) 0.136(12) 0.089(6) 0.016(7) 0.062(5) 0.022(7)
C1 0.052(5) 0.054(6) 0.053(5) 0.001(5) 0.032(5) 0.006(5)
C2 0.053(5) 0.050(8) 0.053(5) 0.005(5) 0.031(5) 0.009(5)
C3 0.061(6) 0.062(8) 0.088(8) -0.007(6) 0.048(6) -0.008(7)
C4 0.056(6) 0.070(9) 0.081(7) 0.012(6) 0.043(6) 0.019(7)
C5 0.048(6) 0.081(9) 0.055(6) 0.001(6) 0.026(5) 0.013(6)
C6 0.071(7) 0.077(9) 0.059(6) -0.001(7) 0.038(6) 0.010(7)
C7 0.074(7) 0.067(8) 0.054(6) -0.004(7) 0.038(6) 0.002(6)
C8 0.070(7) 0.059(7) 0.079(7) 0.019(6) 0.049(6) 0.009(6)
C9 0.061(6) 0.067(8) 0.070(7) 0.011(6) 0.048(6) 0.005(6)
C10 0.161(17) 0.15(3) 0.199(19) 0.037(18) 0.158(17) 0.06(2)
C11 0.112(12) 0.085(11) 0.167(17) 0.000(11) 0.110(13) -0.004(13)
C12 0.080(8) 0.088(14) 0.102(9) -0.001(9) 0.061(8) -0.007(9)

loop_
_atom_type_symbol
_atom_type_description
_atom_type_scat_dispersion_real
_atom_type_scat_dispersion_imag
_atom_type_scat_source
C C 0.0033 0.0016 'International Tables Vol C Tables 4.2.6.8 and 6.1.1.4'
H H 0.0000 0.0000 'International Tables Vol C Tables 4.2.6.8 and 6.1.1.4'
N N 0.0061 0.0033 'International Tables Vol C Tables 4.2.6.8 and 6.1.1.4'
O O 0.0106 0.0060 'International Tables Vol C Tables 4.2.6.8 and 6.1.1.4'
Cl Cl 0.1484 0.1585 'International Tables Vol C Tables 4.2.6.8 and 6.1.1.4'
Fe Fe 0.3463 0.8444 'International Tables Vol C Tables 4.2.6.8 and 6.1.1.4'

loop_
_geom_angle_atom_site_label_1
_geom_angle_atom_site_label_2
_geom_angle_atom_site_label_3
_geom_angle_site_symmetry_1
_geom_angle_site_symmetry_3
_geom_angle
_geom_angle_publ_flag
O1 Fe1 O1 . 2_656 124.0(6) y
O1 Fe1 N1 . . 95.2(3) y
O1 Fe1 N1 2_656 . 113.5(3) ?
O1 Fe1 N1 . 2_656 113.5(3) y
O1 Fe1 N1 2_656 2_656 95.2(3) ?
N1 Fe1 N1 . 2_656 117.3(5) y
C7 N1 C8 . . 115.9(9) ?
C7 N1 Fe1 . . 120.0(8) ?
C8 N1 Fe1 . . 123.9(7) ?
C2 O1 Fe1 . . 123.4(7) ?
C10 O2 C9 . . 106.7(14) ?
C2 C1 C7 . . 123.7(10) ?
C2 C1 C6 . . 121.3(10) ?
C7 C1 C6 . . 115.0(11) ?
O1 C2 C1 . . 124.5(9) ?
O1 C2 C3 . . 118.3(10) ?
C1 C2 C3 . . 117.3(9) ?
C4 C3 C2 . . 121.8(12) ?
C4 C3 H3 . . 119.1 ?
C2 C3 H3 . . 119.1 ?
C3 C4 C5 . . 119.1(10) ?
C3 C4 H4 . . 120.5 ?
C5 C4 H4 . . 120.5 ?
C6 C5 C4 . . 122.4(11) ?
C6 C5 Cl1 . . 117.9(11) ?
C4 C5 Cl1 . . 119.4(9) ?
C5 C6 C1 . . 118.1(13) ?
C5 C6 H6 . . 121.0 ?
C1 C6 H6 . . 121.0 ?
N1 C7 C1 . . 127.6(11) ?
N1 C7 H7 . . 116.2 ?
C1 C7 H7 . . 116.2 ?
C9 C8 N1 . . 109.7(10) ?
C9 C8 H8A . . 109.7 ?
N1 C8 H8A . . 109.7 ?
C9 C8 H8B . . 109.7 ?
N1 C8 H8B . . 109.7 ?
H8A C8 H8B . . 108.2 ?
C12 C9 O2 . . 108.5(12) ?
C12 C9 C8 . . 135.8(12) ?
O2 C9 C8 . . 115.7(11) ?
O2 C10 C11 . . 111.3(16) ?
O2 C10 H10 . . 124.4 ?
C11 C10 H10 . . 124.4 ?
C10 C11 C12 . . 103.7(16) ?
C10 C11 H11 . . 128.2 ?
C12 C11 H11 . . 128.2 ?
C9 C12 C11 . . 109.7(14) ?
C9 C12 H12 . . 125.2 ?
C11 C12 H12 . . 125.2 ?

loop_
_geom_bond_atom_site_label_1
_geom_bond_atom_site_label_2
_geom_bond_site_symmetry_2
_geom_bond_distance
_geom_bond_publ_flag
Fe1 O1 . 1.888(8) y
Fe1 O1 2_656 1.888(8) ?
Fe1 N1 . 1.992(8) y
Fe1 N1 2_656 1.992(8) ?
Cl1 C5 . 1.746(12) ?
N1 C7 . 1.294(13) ?
N1 C8 . 1.499(12) ?
O1 C2 . 1.310(12) ?
O2 C10 . 1.34(2) ?
O2 C9 . 1.352(14) ?
C1 C2 . 1.411(14) ?
C1 C7 . 1.424(15) ?
C1 C6 . 1.429(15) ?
C2 C3 . 1.431(15) ?
C3 C4 . 1.374(16) ?
C3 H3 . 0.9300 ?
C4 C5 . 1.402(17) ?
C4 H4 . 0.9300 ?
C5 C6 . 1.377(16) ?
C6 H6 . 0.9300 ?
C7 H7 . 0.9300 ?
C8 C9 . 1.493(16) ?
C8 H8A . 0.9700 ?
C8 H8B . 0.9700 ?
C9 C12 . 1.328(18) ?
C10 C11 . 1.35(2) ?
C10 H10 . 0.9300 ?
C11 C12 . 1.39(2) ?
C11 H11 . 0.9300 ?
C12 H12 . 0.9300 ?
